data_2002692
loop_
_publ_author_name
'Scheikowski, M'
'Mueller-Buschbaum, Hk'

_publ_section_title
;
Synthese und Kristallstruktur von Ba25 (Cu2+)14 (Cu3+)4 Zn4 O49
;
_journal_name_full
;
Zeitschrift fuer Anorganische und Allgemeine Chemie
;
_journal_page_first 313
_journal_page_last 318
_journal_paper_doi 10.1002/zaac.19946200217
_journal_volume 620
_journal_year 1994
_chemical_formula_structural 'Ba25 Cu18 Zn4 O49'
_chemical_formula_sum 'Ba25 Cu18 O49 Zn4'
_chemical_name_systematic
;
Barium copper copper(III) zinc oxide (25/14/4/4/49)
;
_space_group_IT_number 129
_symmetry_cell_setting tetragonal
_symmetry_space_group_name_Hall '-P 4a 2a'
_symmetry_space_group_name_H-M 'P 4/n m m :2'
_cell_angle_alpha 90
_cell_angle_beta 90
_cell_angle_gamma 90
_cell_formula_units_Z 2
_cell_length_a 18.2146(45)
_cell_length_b 18.2146(45)
_cell_length_c 9.3230(37)
_cell_volume 3093.1
_refine_ls_R_factor_all 0.078
_cod_original_sg_symbol_H-M 'P 4/n m m Z'
_cod_database_code 2002692

loop_
_symmetry_equiv_pos_as_xyz
x,y,z
1/2-x,y,z
x,1/2-y,z
1/2-x,1/2-y,z
y,x,z
1/2-y,x,z
y,1/2-x,z
1/2-y,1/2-x,z
-x,-y,-z
1/2+x,-y,-z
-x,1/2+y,-z
1/2+x,1/2+y,-z
-y,-x,-z
1/2+y,-x,-z
-y,1/2+x,-z
1/2+y,1/2+x,-z

loop_
_atom_site_label
_atom_site_type_symbol
_atom_site_symmetry_multiplicity
_atom_site_Wyckoff_symbol
_atom_site_fract_x
_atom_site_fract_y
_atom_site_fract_z
_atom_site_occupancy
_atom_site_attached_hydrogens
_atom_site_calc_flag
Ba1 Ba2+ 8 i 0.25 0.9207(2) 0.2924(4) 1. 0 d
Ba2 Ba2+ 2 a 0.75 0.25 0. 1. 0 d
Ba3 Ba2+ 8 i 0.25 0.0995(2) 0.5569(3) 1. 0 d
Ba4 Ba2+ 8 j 0.4313(1) 0.4313(1) 0.3183(4) 1. 0 d
Ba5 Ba2+ 8 j 0.6387(1) 0.6387(1) 0.0824(3) 1. 0 d
Ba6 Ba2+ 8 g 0.5826(2) 0.4174(2) 0. 1. 0 d
Ba7 Ba2+ 8 i 0.25 0.9005(2) 0.7081(4) 1. 0 d
Cu1 Cu2+ 2 c 0.25 0.25 0.3164(14) 1. 0 d
Cu2 Cu2+ 8 h 0.5996(3) 0.4004(3) 0.5 1. 0 d
Cu3 Cu2+ 8 i 0.25 0.1079(4) 0.2091(7) 1. 0 d
Cu4 Cu2+ 16 k 0.6088(3) 0.9926(3) 0.3187(5) 1. 0 d
Cu5 Cu3+ 2 b 0.75 0.25 0.5 1. 0 d
Zn1 Zn2+ 8 i 0.25 0.0017(4) 0.9968(9) 1. 0 d
O1 O2- 8 j 0.175(1) 0.175(1) 0.302(2) 1. 0 d
O2 O2- 8 i 0.25 0.895(2) 0.004(2) 1. 0 d
O3 O2- 4 f 0.75 0.25 0.295(2) 1. 0 d
O4 O2- 16 k 0.983(1) 0.164(1) 0.509(2) 1. 0 d
O5 O2- 16 k 0.901(1) 0.097(1) 0.290(2) 1. 0 d
O6 O2- 16 k 0.039(1) 0.176(1) 0.134(2) 1. 0 d
O7 O2- 8 j 0.534(1) 0.534(1) 0.171(2) 1. 0 d
O8 O2- 8 j 0.115(1) 0.115(1) 0.632(2) 1. 0 d
O9 O2- 8 i 0.25 0.047(2) 0.816(2) 1. 0 d
O10 O2- 2 c 0.25 0.25 0.957(2) 1. 0 d
O11 O2- 8 h 0.180(2) 0.820(2) 0.5 0.5 0 d

loop_
_atom_type_symbol
_atom_type_oxidation_number
Ba2+ 2.000
Cu2+ 2.180
Cu3+ 3.000
Zn2+ 2.000
O2- -2.000
